data_2200099
loop_
_publ_author_name
'Ondru\<sov\'a, Darina'
'Koman, Marian'
'J\'ona, Eugen'
'Pajt\'a\<sov\'a, Maria'
'Glowiak, Tadeus'

_publ_section_title Tris(<i>N</i>-ethyl-<i>N</i>-phenyldithiocarbamato-<i>S</i>,<i>S</i>')cobalt(III)
_journal_issue 4
_journal_name_full 'Acta Crystallographica Section E'
_journal_page_first m172
_journal_page_last m173
_journal_paper_doi 10.1107/S1600536801005128
_journal_volume 57
_journal_year 2001
_chemical_formula_iupac '[Co (C9 H10 N1 S2)3]'
_chemical_formula_moiety 'C27 H30 Co N3 S6'
_chemical_formula_sum 'C27 H30 Co N3 S6'
_chemical_formula_weight 647.83
_chemical_name_systematic
;
?
;
_space_group_IT_number 2
_symmetry_cell_setting triclinic
_symmetry_space_group_name_Hall '-P 1'
_symmetry_space_group_name_H-M 'P -1'
_audit_creation_method SHELXL-97
_cell_angle_alpha 105.14(3)
_cell_angle_beta 103.09(3)
_cell_angle_gamma 92.30(3)
_cell_formula_units_Z 2
_cell_length_a 10.193(2)
_cell_length_b 11.159(2)
_cell_length_c 14.253(3)
_cell_measurement_reflns_used 25
_cell_measurement_temperature 293(2)
_cell_measurement_theta_max 9.13
_cell_measurement_theta_min 3.80
_cell_volume 1515.7(6)
_computing_cell_refinement 'P2~1~ Diffractometer Control Software'
_computing_data_collection 'P2~1~ Diffractometer Control Software (Syntex, 1973)'
_computing_data_reduction 'XP21 (Pavel\<c\'ik, 1993)'
_computing_molecular_graphics 'ORTEP (Johnson, 1965)'
_computing_publication_material SHELXL97
_computing_structure_refinement 'SHELXL97 (Sheldrick, 1997)'
_computing_structure_solution 'SHELXS86 (Sheldrick, 1985)'
_diffrn_ambient_temperature 293(2)
_diffrn_measured_fraction_theta_full .765
_diffrn_measured_fraction_theta_max .765
_diffrn_measurement_device_type 'Syntex P21'
_diffrn_measurement_method \q-2\q
_diffrn_radiation_monochromator graphite
_diffrn_radiation_source 'fine-focus sealed tube'
_diffrn_radiation_type MoK\a
_diffrn_radiation_wavelength .71073
_diffrn_reflns_av_R_equivalents .0819
_diffrn_reflns_av_sigmaI/netI .1577
_diffrn_reflns_limit_h_max 1
_diffrn_reflns_limit_h_min -9
_diffrn_reflns_limit_k_max 14
_diffrn_reflns_limit_k_min -14
_diffrn_reflns_limit_l_max 18
_diffrn_reflns_limit_l_min -18
_diffrn_reflns_number 6616
_diffrn_reflns_theta_full 27.47
_diffrn_reflns_theta_max 27.47
_diffrn_reflns_theta_min 1.53
_diffrn_standards_decay_% 15
_diffrn_standards_interval_count 100
_diffrn_standards_number 3
_exptl_absorpt_coefficient_mu 1.001
_exptl_absorpt_correction_T_max .741
_exptl_absorpt_correction_T_min .544
_exptl_absorpt_correction_type '\y scan'
_exptl_absorpt_process_details '(North et al., 1968)'
_exptl_crystal_colour 'dark brown'
_exptl_crystal_density_diffrn 1.419
_exptl_crystal_density_method 'not measured'
_exptl_crystal_description prism
_exptl_crystal_F_000 672
_exptl_crystal_size_max .6
_exptl_crystal_size_mid .3
_exptl_crystal_size_min .3
_refine_diff_density_max .404
_refine_diff_density_min -.337
_refine_ls_extinction_method none
_refine_ls_goodness_of_fit_ref .856
_refine_ls_hydrogen_treatment noref
_refine_ls_matrix_type full
_refine_ls_number_parameters 334
_refine_ls_number_reflns 5379
_refine_ls_number_restraints 0
_refine_ls_restrained_S_all .856
_refine_ls_R_factor_all .1805
_refine_ls_R_factor_gt .0579
_refine_ls_shift/su_max <0.001
_refine_ls_shift/su_mean .000
_refine_ls_structure_factor_coef Fsqd
_refine_ls_weighting_details 'calc w = 1/[\s^2^(Fo^2^)+(0.1151P)^2^] where P = (Fo^2^+2Fc^2^)/3'
_refine_ls_weighting_scheme calc
_refine_ls_wR_factor_ref .1849
_reflns_number_gt 2593
_reflns_number_total 6560
_reflns_threshold_expression I>2\s(I)
_cod_data_source_file bt6007.cif
_cod_data_source_block I
_cod_original_cell_volume 1515.7(5)
_cod_database_code 2200099
_cod_database_fobs_code 2200099

loop_
_symmetry_equiv_pos_as_xyz
'x, y, z'
'-x, -y, -z'

loop_
_atom_site_label
_atom_site_fract_x
_atom_site_fract_y
_atom_site_fract_z
_atom_site_U_iso_or_equiv
_atom_site_adp_type
_atom_site_calc_flag
_atom_site_refinement_flags
_atom_site_occupancy
_atom_site_disorder_assembly
_atom_site_disorder_group
_atom_site_type_symbol
Co1 .64828(9) .65023(8) .32829(6) .0384(3) Uani d . 1 . . Co
S1 .78397(18) .58530(16) .22191(12) .0454(5) Uani d . 1 . . S
S2 .51704(19) .49444(16) .20370(13) .0484(5) Uani d . 1 . . S
S3 .57138(18) .80940(16) .26716(12) .0436(5) Uani d . 1 . . S
S4 .4765(2) .70615(17) .40057(13) .0506(5) Uani d . 1 . . S
S5 .71916(19) .52763(16) .42927(13) .0492(5) Uani d . 1 . . S
S6 .81504(19) .77472(15) .45267(12) .0421(5) Uani d . 1 . . S
N1 .6539(6) .3912(5) .0674(4) .0546(17) Uani d . 1 . . N
N2 .3695(6) .9005(6) .3467(4) .0529(16) Uani d . 1 . . N
N3 .9210(6) .6522(5) .5865(4) .0420(14) Uani d . 1 . . N
C1 .6522(7) .4758(6) .1519(4) .0407(17) Uani d . 1 . . C
C2 .5309(9) .3088(9) .0062(6) .075(3) Uani d . 1 . . C
H1 .5221 .3047 -.0638 .050 Uiso calc . 1 . . H
H2 .4522 .3439 .0254 .050 Uiso calc . 1 . . H
C3 .5341(11) .1835(10) .0179(8) .104(4) Uani d . 1 . . C
H3 .6059 .1449 -.0079 .050 Uiso calc . 1 . . H
H4 .4492 .1351 -.0183 .050 Uiso calc . 1 . . H
H5 .5492 .1876 .0877 .050 Uiso calc . 1 . . H
C4 .7761(8) .3672(6) .0341(5) .0463(19) Uani d . 1 . . C
C5 .7961(9) .4007(7) -.0469(5) .059(2) Uani d . 1 . . C
H6 .7335 .4448 -.0785 .050 Uiso calc . 1 . . H
C6 .9084(11) .3698(8) -.0823(6) .074(3) Uani d . 1 . . C
H7 .9222 .3929 -.1378 .050 Uiso calc . 1 . . H
C7 .9997(9) .3046(8) -.0352(7) .076(3) Uani d . 1 . . C
H8 1.0765 .2841 -.0581 .050 Uiso calc . 1 . . H
C8 .9783(9) .2698(8) .0453(6) .072(3) Uani d . 1 . . C
H9 1.0397 .2240 .0761 .050 Uiso calc . 1 . . H
C9 .8678(9) .3015(8) .0812(5) .068(2) Uani d . 1 . . C
H10 .8545 .2789 .1369 .050 Uiso calc . 1 . . H
C11 .4579(7) .8165(6) .3379(5) .0423(17) Uani d . 1 . . C
C12 .2829(11) .9099(9) .4176(7) .079(3) Uani d . 1 . . C
H11 .2744 .9972 .4467 .050 Uiso calc . 1 . . H
H12 .3259 .8758 .4715 .050 Uiso calc . 1 . . H
C13 .1479(14) .8436(13) .3701(10) .123(4) Uani d . 1 . . C
H13 .1098 .8684 .3109 .050 Uiso calc . 1 . . H
H14 .0909 .8636 .4161 .050 Uiso calc . 1 . . H
H15 .1542 .7553 .3522 .050 Uiso calc . 1 . . H
C14 .3595(7) .9895(7) .2897(6) .052(2) Uani d . 1 . . C
C15 .4148(8) 1.1113(8) .3364(6) .066(2) Uani d . 1 . . C
H16 .4606 1.1345 .4038 .050 Uiso calc . 1 . . H
C16 .4019(9) 1.1993(8) .2823(9) .080(3) Uani d . 1 . . C
H17 .4389 1.2816 .3129 .050 Uiso calc . 1 . . H
C17 .3356(11) 1.1637(10) .1854(9) .079(3) Uani d . 1 . . C
H18 .3271 1.2225 .1492 .050 Uiso calc . 1 . . H
C18 .2810(10) 1.0461(10) .1390(6) .074(3) Uani d . 1 . . C
H19 .2342 1.0243 .0719 .050 Uiso calc . 1 . . H
C19 .2944(8) .9576(7) .1910(6) .056(2) Uani d . 1 . . C
H20 .2587 .8753 .1583 .050 Uiso calc . 1 . . H
C21 .8312(7) .6529(6) .5028(5) .0415(17) Uani d . 1 . . C
C22 .9275(8) .5437(7) .6247(6) .060(2) Uani d . 1 . . C
H21 1.0192 .5432 .6628 .050 Uiso calc . 1 . . H
H22 .9061 .4689 .5686 .050 Uiso calc . 1 . . H
C23 .8321(10) .5410(8) .6901(6) .074(3) Uani d . 1 . . C
H23 .8514 .6156 .7450 .050 Uiso calc . 1 . . H
H24 .8430 .4695 .7157 .050 Uiso calc . 1 . . H
H25 .7406 .5360 .6516 .050 Uiso calc . 1 . . H
C24 1.0062(7) .7627(6) .6470(4) .0403(17) Uani d . 1 . . C
C25 1.1381(10) .7797(8) .6428(7) .076(3) Uani d . 1 . . C
H26 1.1722 .7206 .5978 .050 Uiso calc . 1 . . H
C26 1.2190(9) .8822(10) .7040(8) .097(4) Uani d . 1 . . C
H27 1.3088 .8914 .7007 .050 Uiso calc . 1 . . H
C27 1.1745(10) .9710(8) .7691(7) .076(3) Uani d . 1 . . C
H28 1.2315 1.0416 .8095 .050 Uiso calc . 1 . . H
C28 1.0449(10) .9551(8) .7742(6) .069(2) Uani d . 1 . . C
H29 1.0122 1.0147 .8198 .050 Uiso calc . 1 . . H
C29 .9610(8) .8521(7) .7131(6) .060(2) Uani d . 1 . . C
H30 .8714 .8432 .7169 .050 Uiso calc . 1 . . H

loop_
_atom_site_aniso_label
_atom_site_aniso_U_11
_atom_site_aniso_U_22
_atom_site_aniso_U_33
_atom_site_aniso_U_12
_atom_site_aniso_U_13
_atom_site_aniso_U_23
Co1 .0397(6) .0366(5) .0328(5) .0136(4) .0027(4) .0029(4)
S1 .0400(12) .0466(10) .0402(9) .0128(8) .0044(8) -.0007(8)
S2 .0438(12) .0475(10) .0431(10) .0095(9) .0015(8) .0009(8)
S3 .0433(12) .0466(10) .0409(9) .0196(8) .0104(8) .0096(8)
S4 .0534(13) .0560(11) .0453(10) .0174(9) .0160(9) .0140(8)
S5 .0549(13) .0379(9) .0446(10) .0096(8) -.0039(9) .0071(8)
S6 .0474(12) .0366(9) .0359(9) .0082(8) .0025(8) .0051(7)
N1 .056(4) .053(4) .036(3) .012(3) -.006(3) -.009(3)
N2 .051(4) .061(4) .052(4) .028(3) .020(3) .014(3)
N3 .045(4) .034(3) .039(3) .015(3) -.002(3) .005(2)
C1 .039(4) .039(4) .032(3) .014(3) -.006(3) .001(3)
C2 .080(7) .075(6) .050(5) .003(5) .011(4) -.012(4)
C3 .106(9) .096(8) .106(8) -.006(7) .062(7) -.007(6)
C4 .052(5) .043(4) .035(4) .014(4) .009(3) -.003(3)
C5 .073(6) .057(5) .044(4) .022(4) .012(4) .010(4)
C6 .102(8) .065(5) .053(5) .008(5) .021(5) .010(4)
C7 .067(7) .074(6) .076(6) .014(5) .030(5) -.006(5)
C8 .067(7) .085(6) .060(5) .032(5) .013(5) .015(5)
C9 .081(7) .079(6) .043(4) .034(5) .016(4) .012(4)
C11 .038(4) .045(4) .036(3) .010(3) .004(3) -.001(3)
C12 .085(8) .087(7) .083(6) .057(6) .038(6) .032(5)
C13 .096(10) .163(12) .162(12) .048(9) .072(9) .093(10)
C14 .043(5) .052(5) .061(5) .028(4) .017(4) .006(4)
C15 .046(5) .065(6) .067(5) .015(4) -.003(4) -.004(4)
C16 .049(6) .052(5) .141(9) .013(4) .035(6) .019(6)
C17 .076(7) .075(7) .119(9) .035(6) .054(7) .053(7)
C18 .081(7) .090(7) .058(5) .030(6) .027(5) .022(5)
C19 .064(6) .046(4) .059(5) .020(4) .019(4) .010(4)
C21 .042(4) .037(4) .039(4) .008(3) .002(3) .005(3)
C22 .060(6) .049(4) .061(5) .011(4) -.013(4) .020(4)
C23 .094(7) .058(5) .066(5) .003(5) .007(5) .025(4)
C24 .035(5) .051(4) .034(3) .010(3) .005(3) .013(3)
C25 .071(7) .065(6) .080(6) .004(5) .033(5) -.013(5)
C26 .037(6) .098(8) .128(9) -.007(5) .019(6) -.011(7)
C27 .062(7) .059(5) .084(6) -.008(5) .006(5) -.006(5)
C28 .059(6) .061(5) .071(5) .005(4) .013(5) -.010(4)
C29 .045(6) .063(5) .059(5) .013(4) .011(4) -.005(4)

loop_
_atom_type_symbol
_atom_type_description
_atom_type_scat_dispersion_real
_atom_type_scat_dispersion_imag
_atom_type_scat_source
C C .0033 .0016 'International Tables Vol C Tables 4.2.6.8 and 6.1.1.4'
H H .0000 .0000 'International Tables Vol C Tables 4.2.6.8 and 6.1.1.4'
N N .0061 .0033 'International Tables Vol C Tables 4.2.6.8 and 6.1.1.4'
S S .1246 .1234 'International Tables Vol C Tables 4.2.6.8 and 6.1.1.4'
Co Co .3494 .9721 'International Tables Vol C Tables 4.2.6.8 and 6.1.1.4'

loop_
_geom_angle_atom_site_label_1
_geom_angle_atom_site_label_2
_geom_angle_atom_site_label_3
_geom_angle
_geom_angle_publ_flag
S2 Co1 S4 93.33(8) y
S2 Co1 S5 94.74(7) y
S4 Co1 S5 92.41(8) y
S2 Co1 S6 166.96(7) y
S4 Co1 S6 96.57(8) y
S5 Co1 S6 76.43(7) y
S2 Co1 S3 96.76(7) y
S4 Co1 S3 76.09(7) y
S5 Co1 S3 164.15(7) y
S6 Co1 S3 93.84(7) y
S2 Co1 S1 76.13(7) y
S4 Co1 S1 166.80(7) y
S5 Co1 S1 96.32(8) y
S6 Co1 S1 95.09(8) y
S3 Co1 S1 97.00(8) y
C1 S1 Co1 86.3(2) ?
C1 S2 Co1 87.2(2) ?
C11 S3 Co1 86.4(2) ?
C11 S4 Co1 86.6(2) ?
C21 S5 Co1 86.3(2) ?
C21 S6 Co1 86.6(2) ?
C1 N1 C4 122.7(6) ?
C1 N1 C2 121.1(6) ?
C4 N1 C2 116.0(5) ?
C11 N2 C14 120.5(6) ?
C11 N2 C12 122.1(6) ?
C14 N2 C12 117.4(6) ?
C21 N3 C24 120.8(5) ?
C21 N3 C22 121.6(5) ?
C24 N3 C22 117.4(5) ?
N1 C1 S1 124.7(6) ?
N1 C1 S2 124.9(5) ?
S1 C1 S2 110.3(3) ?
N1 C2 C3 112.1(8) ?
C5 C4 C9 120.2(7) ?
C5 C4 N1 120.7(6) ?
C9 C4 N1 118.9(7) ?
C4 C5 C6 120.4(7) ?
C5 C6 C7 119.2(8) ?
C8 C7 C6 120.2(8) ?
C9 C8 C7 120.6(8) ?
C8 C9 C4 119.4(8) ?
N2 C11 S3 124.8(6) ?
N2 C11 S4 124.3(6) ?
S3 C11 S4 110.9(4) ?
N2 C12 C13 112.6(8) ?
C19 C14 C15 119.0(8) ?
C19 C14 N2 121.5(7) ?
C15 C14 N2 119.5(7) ?
C14 C15 C16 119.8(8) ?
C17 C16 C15 119.0(8) ?
C16 C17 C18 122.0(9) ?
C17 C18 C19 119.8(8) ?
C14 C19 C18 120.4(7) ?
N3 C21 S6 125.2(5) ?
N3 C21 S5 124.1(5) ?
S6 C21 S5 110.7(3) ?
N3 C22 C23 112.7(7) ?
C25 C24 C29 117.7(7) ?
C25 C24 N3 120.9(6) ?
C29 C24 N3 121.4(7) ?
C26 C25 C24 120.1(8) ?
C25 C26 C27 122.4(9) ?
C28 C27 C26 118.1(8) ?
C27 C28 C29 120.6(7) ?
C24 C29 C28 121.2(8) ?

loop_
_geom_bond_atom_site_label_1
_geom_bond_atom_site_label_2
_geom_bond_site_symmetry_2
_geom_bond_distance
_geom_bond_publ_flag
Co1 S2 . 2.256(2) y
Co1 S4 . 2.255(2) y
Co1 S5 . 2.259(2) y
Co1 S6 . 2.263(2) y
Co1 S3 . 2.267(2) y
Co1 S1 . 2.279(2) y
S1 C1 . 1.708(7) ?
S2 C1 . 1.700(7) ?
S3 C11 . 1.689(7) ?
S4 C11 . 1.694(7) ?
S5 C21 . 1.709(7) ?
S6 C21 . 1.690(7) ?
N1 C1 . 1.326(8) ?
N1 C4 . 1.442(9) ?
N1 C2 . 1.473(10) ?
N2 C11 . 1.327(8) ?
N2 C14 . 1.431(9) ?
N2 C12 . 1.473(11) ?
N3 C21 . 1.332(7) ?
N3 C24 . 1.427(8) ?
N3 C22 . 1.449(9) ?
C2 C3 . 1.452(14) ?
C4 C5 . 1.357(10) ?
C4 C9 . 1.373(10) ?
C5 C6 . 1.373(12) ?
C6 C7 . 1.369(12) ?
C7 C8 . 1.361(12) ?
C8 C9 . 1.361(11) ?
C12 C13 . 1.460(15) ?
C14 C19 . 1.358(10) ?
C14 C15 . 1.380(10) ?
C15 C16 . 1.391(13) ?
C16 C17 . 1.338(13) ?
C17 C18 . 1.338(13) ?
C18 C19 . 1.374(11) ?
C22 C23 . 1.497(12) ?
C24 C25 . 1.367(11) ?
C24 C29 . 1.355(9) ?
C25 C26 . 1.351(12) ?
C26 C27 . 1.340(12) ?
C27 C28 . 1.346(12) ?
C28 C29 . 1.369(11) ?
